data_4312661
loop_
_publ_author_name
'Chizu Shimokawa'
'Seiji Yokota'
'Yoshimitsu Tachi'
'Nagatoshi Nishiwaki'
'Masahiro Ariga'
'Shinobu Itoh'

_publ_section_title
;
 Substituent Effects of \b-Diketiminate Ligands on the Structure and
 Physicochemical Properties of Copper(II) Complexes
;
_journal_name_full 'Inorganic Chemistry'
_journal_page_first 8395
_journal_page_last 8405
_journal_paper_doi 10.1021/ic0344766
_journal_volume 42
_journal_year 2003
_chemical_formula_moiety 'C24 H29 N3 '
_chemical_formula_sum 'C24 H29 N3'
_chemical_formula_weight 359.51
_space_group_IT_number 14
_symmetry_cell_setting monoclinic
_symmetry_Int_Tables_number 14
_symmetry_space_group_name_Hall '-P 2yn'
_symmetry_space_group_name_H-M 'P 1 21/n 1'
_cell_angle_alpha 90
_cell_angle_beta 97.603(1)
_cell_angle_gamma 90
_cell_formula_units_Z 4
_cell_length_a 8.9281(4)
_cell_length_b 19.8377(8)
_cell_length_c 11.7517(5)
_cell_measurement_reflns_used 18858
_cell_measurement_temperature 158.1
_cell_measurement_theta_max 27.4
_cell_measurement_theta_min 2.0
_cell_volume 2063.08(15)
_computing_cell_refinement PROCESS-AUTO
_computing_data_collection PROCESS-AUTO
_computing_data_reduction CrystalStructure
_computing_molecular_graphics 'ORTEP 3'
_computing_publication_material 'CrystalStructure Ver. 3.10'
_computing_structure_refinement CRYSTALS
_computing_structure_solution SHELXS97
_diffrn_detector_area_resol_mean 10.00
_diffrn_measured_fraction_theta_full 0.9983
_diffrn_measured_fraction_theta_max 0.9983
_diffrn_measurement_device_type 'Rigaku RAXIS-RAPID'
_diffrn_measurement_method \w
_diffrn_radiation_type 'Mo K\a'
_diffrn_radiation_wavelength 0.7107
_diffrn_reflns_av_R_equivalents 0.032
_diffrn_reflns_limit_h_max 11
_diffrn_reflns_limit_h_min -9
_diffrn_reflns_limit_k_max 25
_diffrn_reflns_limit_k_min -25
_diffrn_reflns_limit_l_max 15
_diffrn_reflns_limit_l_min -15
_diffrn_reflns_number 18839
_diffrn_reflns_theta_full 27.38
_diffrn_reflns_theta_max 27.38
_exptl_absorpt_coefficient_mu 0.068
_exptl_absorpt_correction_T_max 0.993
_exptl_absorpt_correction_T_min 0.841
_exptl_absorpt_correction_type multi-scan
_exptl_absorpt_process_details
;
    Higashi, T. (1995). Program for Absorption Correction.
    Rigaku Corporation, Tokyo, Japan.
;
_exptl_crystal_colour colorless
_exptl_crystal_density_diffrn 1.157
_exptl_crystal_density_method 'not measured'
_exptl_crystal_description prism
_exptl_crystal_F_000 776.00
_exptl_crystal_size_max 0.20
_exptl_crystal_size_mid 0.20
_exptl_crystal_size_min 0.10
_refine_diff_density_max 0.28
_refine_diff_density_min -0.32
_refine_ls_extinction_coef -1036.7(9)
_refine_ls_extinction_method 'Larson (1970) Crystallographic Computing eq. 22'
_refine_ls_goodness_of_fit_ref 1.013
_refine_ls_hydrogen_treatment refall
_refine_ls_number_parameters 290
_refine_ls_number_reflns 3343
_refine_ls_R_factor_gt 0.0420
_refine_ls_shift/su_max 0.0000
_refine_ls_structure_factor_coef F
_refine_ls_weighting_details 'w = 1/[0.0005Fo^2^ + 3.0000\s^2^(Fo) + 0.5000]'
_refine_ls_weighting_scheme calc
_refine_ls_wR_factor_ref 0.0480
_reflns_number_gt 3343
_reflns_number_total 4676
_reflns_threshold_expression F^2^>2.0\s(F^2^)
_cod_data_source_file ic0344766si20030507_070735_02.cif
_cod_data_source_block '_CNLDepH'
_cod_original_cell_volume 2063.1(2)
_cod_original_formula_sum 'C24 H29 N3 '
_cod_database_code 4312661

loop_
_symmetry_equiv_pos_as_xyz
x,y,z
-x,-y,-z
-x+1/2,y+1/2,-z+1/2
x+1/2,-y+1/2,z+1/2

loop_
_atom_site_label
_atom_site_type_symbol
_atom_site_fract_x
_atom_site_fract_y
_atom_site_fract_z
_atom_site_U_iso_or_equiv
_atom_site_adp_type
_atom_site_occupancy
_atom_site_symmetry_multiplicity
_atom_site_calc_flag
_atom_site_refinement_flags
_atom_site_disorder_assembly
_atom_site_disorder_group
N1 N -0.0319(1) 0.32925(6) 0.7937(1) 0.0250(3) Uani 1.00 1 d . . .
N2 N 0.0733(1) 0.20026(6) 0.8389(1) 0.0241(3) Uani 1.00 1 d . . .
N3 N -0.2838(2) 0.18530(7) 0.5064(1) 0.0400(4) Uani 1.00 1 d . . .
C1 C -0.1084(2) 0.23103(7) 0.6806(1) 0.0224(3) Uani 1.00 1 d . . .
C2 C -0.1134(2) 0.29897(7) 0.7062(1) 0.0224(3) Uani 1.00 1 d . . .
C3 C -0.0166(2) 0.18282(7) 0.7504(1) 0.0221(3) Uani 1.00 1 d . . .
C4 C -0.2055(2) 0.20681(7) 0.5832(1) 0.0265(4) Uani 1.00 1 d . . .
C5 C -0.0569(2) 0.39864(7) 0.8211(1) 0.0240(4) Uani 1.00 1 d . . .
C6 C -0.1931(2) 0.41681(8) 0.8593(1) 0.0296(4) Uani 1.00 1 d . . .
C7 C -0.2153(2) 0.48489(8) 0.8814(1) 0.0361(4) Uani 1.00 1 d . . .
C8 C -0.1060(2) 0.53194(8) 0.8677(1) 0.0366(4) Uani 1.00 1 d . . .
C9 C 0.0282(2) 0.51263(7) 0.8313(1) 0.0318(4) Uani 1.00 1 d . . .
C10 C 0.0564(2) 0.44555(7) 0.8075(1) 0.0258(4) Uani 1.00 1 d . . .
C11 C -0.3107(2) 0.3654(1) 0.8814(2) 0.0425(5) Uani 1.00 1 d . . .
C12 C -0.3030(6) 0.3480(2) 1.0052(4) 0.048(1) Uani 0.50 1 d P . .
C13 C 0.2009(2) 0.42286(8) 0.7655(1) 0.0332(4) Uani 1.00 1 d . . .
C14 C 0.3240(2) 0.47576(9) 0.7679(2) 0.0396(5) Uani 1.00 1 d . . .
C15 C 0.1546(2) 0.14916(7) 0.9057(1) 0.0240(4) Uani 1.00 1 d . . .
C16 C 0.0822(2) 0.10960(7) 0.9808(1) 0.0269(4) Uani 1.00 1 d . . .
C17 C 0.1679(2) 0.06089(7) 1.0460(1) 0.0325(4) Uani 1.00 1 d . . .
C18 C 0.3199(2) 0.05260(8) 1.0381(1) 0.0351(4) Uani 1.00 1 d . . .
C19 C 0.3900(2) 0.09341(8) 0.9660(1) 0.0329(4) Uani 1.00 1 d . . .
C20 C 0.3100(2) 0.14274(7) 0.8989(1) 0.0270(4) Uani 1.00 1 d . . .
C21 C -0.0802(2) 0.12181(8) 0.9976(1) 0.0324(4) Uani 1.00 1 d . . .
C22 C -0.0964(2) 0.18372(9) 1.0718(2) 0.0428(5) Uani 1.00 1 d . . .
C23 C 0.3813(2) 0.18834(9) 0.8187(1) 0.0347(4) Uani 1.00 1 d . . .
C24 C 0.5518(2) 0.1847(1) 0.8266(2) 0.0479(5) Uani 1.00 1 d . . .
C25 C -0.3813(6) 0.3718(3) 0.9860(4) 0.053(1) Uani 0.50 1 d P . .
H1 H -0.1813(2) 0.32633(7) 0.6571(1) 0.026(1) Uiso 1.00 1 c . . .
H2 H -0.0231(2) 0.13654(7) 0.7295(1) 0.026(1) Uiso 1.00 1 c . . .
H3 H -0.3072(2) 0.49870(8) 0.9069(1) 0.043(1) Uiso 1.00 1 c . . .
H4 H -0.1239(2) 0.57808(8) 0.8828(1) 0.044(1) Uiso 1.00 1 c . . .
H5 H 0.1026(2) 0.54579(7) 0.8226(1) 0.037(1) Uiso 1.00 1 c . . .
H6 H -0.4024(2) 0.3770(1) 0.8350(2) 0.053(1) Uiso 1.00 1 c . . .
H7 H -0.2775(2) 0.3225(1) 0.8587(2) 0.053(1) Uiso 1.00 1 c . . .
H8 H -0.2126(6) 0.3308(2) 1.0220(4) 0.059(2) Uiso 1.00 1 c . . .
H9 H -0.4496(6) 0.4053(3) 0.9761(4) 0.066(2) Uiso 1.00 1 c . . .
H10 H -0.314(3) 0.386(1) 1.061(2) 0.004(6) Uiso 0.50 1 c P . .
H11 H 0.2406(2) 0.38620(8) 0.8121(1) 0.040(1) Uiso 1.00 1 c . . .
H12 H 0.1765(2) 0.40803(8) 0.6884(1) 0.040(1) Uiso 1.00 1 c . . .
H13 H 0.4110(2) 0.45703(9) 0.7414(2) 0.047(1) Uiso 1.00 1 c . . .
H14 H 0.2876(2) 0.51231(9) 0.7198(2) 0.048(1) Uiso 1.00 1 c . . .
H15 H 0.3496(2) 0.49147(9) 0.8444(2) 0.047(1) Uiso 1.00 1 c . . .
H16 H 0.4949(2) 0.08779(8) 0.9621(1) 0.038(1) Uiso 1.00 1 c . . .
H17 H 0.3761(2) 0.01877(8) 1.0823(1) 0.040(1) Uiso 1.00 1 c . . .
H18 H 0.1206(2) 0.03319(7) 1.0967(1) 0.038(1) Uiso 1.00 1 c . . .
H19 H 0.3405(2) 0.17686(9) 0.7424(1) 0.042(1) Uiso 1.00 1 c . . .
H20 H 0.3543(2) 0.23340(9) 0.8344(1) 0.042(1) Uiso 1.00 1 c . . .
H21 H 0.5812(2) 0.1403(1) 0.8094(2) 0.058(1) Uiso 1.00 1 c . . .
H22 H 0.5862(2) 0.2154(1) 0.7736(2) 0.058(1) Uiso 1.00 1 c . . .
H23 H 0.5950(2) 0.1963(1) 0.9023(2) 0.057(1) Uiso 1.00 1 c . . .
H24 H -0.1383(2) 0.12821(8) 0.9246(1) 0.039(1) Uiso 1.00 1 c . . .
H25 H -0.1167(2) 0.08351(8) 1.0339(1) 0.039(1) Uiso 1.00 1 c . . .
H26 H -0.0394(2) 0.17746(9) 1.1452(2) 0.052(1) Uiso 1.00 1 c . . .
H27 H -0.0600(2) 0.22223(9) 1.0360(2) 0.052(1) Uiso 1.00 1 c . . .
H28 H -0.1998(2) 0.19014(9) 1.0804(2) 0.052(1) Uiso 1.00 1 c . . .
H29 H 0.0384(1) 0.30424(6) 0.8405(1) 0.029(1) Uiso 1.00 1 c . . .
H30 H -0.412(4) 0.321(2) 1.012(3) 0.033(9) Uiso 0.50 1 c P . .

loop_
_atom_site_aniso_label
_atom_site_aniso_U_11
_atom_site_aniso_U_22
_atom_site_aniso_U_33
_atom_site_aniso_U_12
_atom_site_aniso_U_13
_atom_site_aniso_U_23
N1 0.0299(7) 0.0179(6) 0.0247(6) 0.0021(5) -0.0055(5) 0.0009(5)
N2 0.0250(6) 0.0203(6) 0.0255(6) 0.0021(5) -0.0021(5) 0.0001(5)
N3 0.0550(9) 0.0262(7) 0.0328(8) -0.0066(7) -0.0163(7) 0.0022(6)
C1 0.0246(7) 0.0212(7) 0.0207(7) -0.0019(6) -0.0003(6) 0.0001(6)
C2 0.0237(7) 0.0217(7) 0.0211(7) 0.0009(6) -0.0002(6) 0.0032(6)
C3 0.0248(7) 0.0179(6) 0.0236(7) -0.0007(6) 0.0029(6) -0.0015(6)
C4 0.0331(8) 0.0190(7) 0.0258(8) -0.0003(6) -0.0015(7) 0.0040(6)
C5 0.0318(8) 0.0185(7) 0.0194(7) 0.0024(6) -0.0046(6) -0.0005(5)
C6 0.0335(8) 0.0298(8) 0.0245(8) 0.0001(7) 0.0001(6) -0.0021(6)
C7 0.0371(9) 0.0358(9) 0.0353(9) 0.0088(7) 0.0045(7) -0.0056(7)
C8 0.051(1) 0.0228(7) 0.0350(9) 0.0078(7) 0.0010(8) -0.0048(7)
C9 0.0425(9) 0.0204(7) 0.0309(8) -0.0028(7) -0.0012(7) -0.0004(6)
C10 0.0319(8) 0.0226(7) 0.0213(7) 0.0003(6) -0.0032(6) -0.0002(6)
C11 0.039(1) 0.045(1) 0.043(1) -0.0066(8) 0.0075(8) -0.0046(8)
C12 0.045(3) 0.049(2) 0.049(2) -0.002(2) 0.010(2) 0.008(2)
C13 0.0349(9) 0.0297(8) 0.0348(9) -0.0003(7) 0.0035(7) -0.0018(7)
C14 0.0354(9) 0.041(1) 0.042(1) -0.0045(8) 0.0029(8) 0.0027(8)
C15 0.0281(8) 0.0185(7) 0.0232(7) 0.0031(6) -0.0050(6) -0.0039(6)
C16 0.0324(8) 0.0212(7) 0.0252(7) 0.0002(6) -0.0030(6) -0.0041(6)
C17 0.047(1) 0.0210(7) 0.0268(8) 0.0013(7) -0.0042(7) -0.0004(6)
C18 0.048(1) 0.0228(7) 0.0299(8) 0.0136(7) -0.0123(7) -0.0041(7)
C19 0.0309(8) 0.0311(8) 0.0338(9) 0.0114(7) -0.0069(7) -0.0103(7)
C20 0.0280(8) 0.0250(7) 0.0261(7) 0.0039(6) -0.0030(6) -0.0072(6)
C21 0.0351(9) 0.0308(8) 0.0307(8) -0.0032(7) 0.0018(7) 0.0021(7)
C22 0.043(1) 0.040(1) 0.047(1) 0.0031(8) 0.0107(8) -0.0052(8)
C23 0.0297(8) 0.0375(9) 0.0365(9) 0.0013(7) 0.0028(7) -0.0048(7)
C24 0.0328(9) 0.046(1) 0.065(1) -0.0040(8) 0.0072(9) -0.009(1)
C25 0.047(3) 0.060(3) 0.055(3) 0.001(2) 0.019(2) -0.002(2)

loop_
_atom_type_symbol
_atom_type_description
_atom_type_scat_dispersion_real
_atom_type_scat_dispersion_imag
_atom_type_scat_source
C C 0.003 0.002
;
International Tables for Crystallography
(1992, Vol. C, Tables 4.2.6.8 and 6.1.1.4)
;
H H 0.000 0.000
;
International Tables for Crystallography
(1992, Vol. C, Table 6.1.1.4)
;
N N 0.006 0.003
;
International Tables for Crystallography
(1992, Vol. C, Tables 4.2.6.8 and 6.1.1.4)
;

loop_
_geom_angle_atom_site_label_1
_geom_angle_site_symmetry_1
_geom_angle_atom_site_label_2
_geom_angle_site_symmetry_2
_geom_angle_atom_site_label_3
_geom_angle_site_symmetry_3
_geom_angle
_geom_angle_publ_flag
C2 . N1 . C5 . 121.56(12) yes
C2 . N1 . H29 . 118.7(1) no
C5 . N1 . H29 . 119.7(1) no
C3 . N2 . C15 . 118.52(12) yes
C2 . C1 . C3 . 123.73(12) yes
C2 . C1 . C4 . 118.00(12) yes
C3 . C1 . C4 . 118.19(12) yes
N1 . C2 . C1 . 125.53(13) yes
N1 . C2 . H1 . 117.0(2) no
C1 . C2 . H1 . 117.5(2) no
N2 . C3 . C1 . 122.19(13) yes
N2 . C3 . H2 . 118.9(2) no
C1 . C3 . H2 . 118.9(2) no
N3 . C4 . C1 . 177.79(15) yes
N1 . C5 . C6 . 119.07(13) yes
N1 . C5 . C10 . 118.37(14) yes
C6 . C5 . C10 . 122.56(13) yes
C5 . C6 . C7 . 117.43(15) yes
C5 . C6 . C11 . 122.32(14) yes
C7 . C6 . C11 . 120.19(15) yes
C6 . C7 . C8 . 120.98(16) yes
C6 . C7 . H3 . 119.2(2) no
C8 . C7 . H3 . 119.8(2) no
C7 . C8 . C9 . 120.47(15) yes
C7 . C8 . H4 . 119.5(2) no
C9 . C8 . H4 . 120.0(2) no
C8 . C9 . C10 . 121.14(15) yes
C8 . C9 . H5 . 119.3(2) no
C10 . C9 . H5 . 119.5(2) no
C5 . C10 . C9 . 117.41(15) yes
C5 . C10 . C13 . 120.08(13) yes
C9 . C10 . C13 . 122.49(14) yes
C6 . C11 . C12 . 112.4(2) yes
C6 . C11 . C25 . 118.3(2) yes
C12 . C11 . C25 . 33.5(2) yes
C6 . C11 . H6 . 107.6(2) no
C12 . C11 . H6 . 122.8(3) no
C25 . C11 . H6 . 91.5(3) no
C6 . C11 . H7 . 107.8(2) no
C12 . C11 . H7 . 95.3(3) no
C25 . C11 . H7 . 120.0(3) no
H6 . C11 . H7 . 109.5(2) no
C11 . C12 . C25 . 71.4(5) yes
C11 . C12 . H8 . 103.5(5) no
C25 . C12 . H8 . 168.5(8) no
C11 . C12 . H10 . 117.7(2) no
C25 . C12 . H10 . 67.3(2) no
H8 . C12 . H10 . 107.9(2) no
C11 . C12 . H30 . 104.7(2) no
C25 . C12 . H30 . 65.8(2) no
H8 . C12 . H30 . 125.7(2) no
H10 . C12 . H30 . 98.5(2) no
C10 . C13 . C14 . 115.84(14) yes
C10 . C13 . H11 . 108.0(2) no
C14 . C13 . H11 . 107.8(2) no
C10 . C13 . H12 . 107.8(2) no
C14 . C13 . H12 . 107.8(2) no
H11 . C13 . H12 . 109.5(2) no
C13 . C14 . H13 . 110.2(2) no
C13 . C14 . H14 . 109.1(2) no
H13 . C14 . H14 . 109.5(2) no
C13 . C14 . H15 . 109.1(2) no
H13 . C14 . H15 . 109.5(2) no
H14 . C14 . H15 . 109.5(2) no
N2 . C15 . C16 . 120.18(13) yes
N2 . C15 . C20 . 117.96(13) yes
C16 . C15 . C20 . 121.75(13) yes
C15 . C16 . C17 . 117.89(15) yes
C15 . C16 . C21 . 121.60(13) yes
C17 . C16 . C21 . 120.39(15) yes
C16 . C17 . C18 . 121.14(16) yes
C16 . C17 . H18 . 119.1(2) no
C18 . C17 . H18 . 119.7(2) no
C17 . C18 . C19 . 120.03(14) yes
C17 . C18 . H17 . 120.0(2) no
C19 . C18 . H17 . 120.0(2) no
C18 . C19 . C20 . 121.27(15) yes
C18 . C19 . H16 . 119.4(2) no
C20 . C19 . H16 . 119.4(2) no
C15 . C20 . C19 . 117.87(15) yes
C15 . C20 . C23 . 118.89(13) yes
C19 . C20 . C23 . 123.24(15) yes
C16 . C21 . C22 . 111.72(13) yes
C16 . C21 . H24 . 108.9(2) no
C22 . C21 . H24 . 109.1(2) no
C16 . C21 . H25 . 108.9(2) no
C22 . C21 . H25 . 108.8(2) no
H24 . C21 . H25 . 109.5(2) no
C21 . C22 . H26 . 109.5(2) no
C21 . C22 . H27 . 109.3(2) no
H26 . C22 . H27 . 109.5(2) no
C21 . C22 . H28 . 109.6(2) no
H26 . C22 . H28 . 109.5(2) no
H27 . C22 . H28 . 109.5(2) no
C20 . C23 . C24 . 115.99(15) yes
C20 . C23 . H19 . 107.8(2) no
C24 . C23 . H19 . 107.6(2) no
C20 . C23 . H20 . 107.8(2) no
C24 . C23 . H20 . 108.1(2) no
H19 . C23 . H20 . 109.5(2) no
C23 . C24 . H21 . 109.5(2) no
C23 . C24 . H22 . 109.9(2) no
H21 . C24 . H22 . 109.5(3) no
C23 . C24 . H23 . 109.0(2) no
H21 . C24 . H23 . 109.5(3) no
H22 . C24 . H23 . 109.5(3) no
C11 . C25 . C12 . 75.1(5) yes
C11 . C25 . H9 . 108.5(6) no
C12 . C25 . H9 . 165.0(8) no
C11 . C25 . H10 . 118.2(2) no
C12 . C25 . H10 . 64.1(2) no
H9 . C25 . H10 . 102.3(2) no
C11 . C25 . H30 . 108.1(2) no
C12 . C25 . H30 . 69.2(2) no
H9 . C25 . H30 . 121.4(2) no
H10 . C25 . H30 . 98.7(2) no
C12 . H10 . C25 . 48.6(1) no
C12 . H30 . C25 . 45.0(1) no

loop_
_geom_bond_atom_site_label_1
_geom_bond_site_symmetry_1
_geom_bond_atom_site_label_2
_geom_bond_site_symmetry_2
_geom_bond_distance
_geom_bond_publ_flag
N1 . C2 . 1.3229(17) yes
N1 . C5 . 1.4377(17) yes
N1 . H29 . 0.922(2) no
N2 . C3 . 1.2753(17) yes
N2 . C15 . 1.4212(18) yes
N3 . C4 . 1.1481(19) yes
C1 . C2 . 1.383(2) yes
C1 . C3 . 1.4423(19) yes
C1 . C4 . 1.4249(19) yes
C2 . H1 . 0.950(2) no
C3 . H2 . 0.950(2) no
C5 . C6 . 1.398(2) yes
C5 . C10 . 1.399(2) yes
C6 . C7 . 1.395(2) yes
C6 . C11 . 1.511(2) yes
C7 . C8 . 1.376(2) yes
C7 . H3 . 0.950(2) no
C8 . C9 . 1.378(2) yes
C8 . H4 . 0.950(2) no
C9 . C10 . 1.390(2) yes
C9 . H5 . 0.950(2) no
C10 . C13 . 1.509(2) yes
C11 . C12 . 1.488(5) yes
C11 . C25 . 1.460(5) yes
C11 . H6 . 0.950(3) no
C11 . H7 . 0.950(3) no
C12 . C25 . 0.849(6) yes
C12 . H8 . 0.874(7) no
C12 . H10 . 1.02(3) no
C12 . H30 . 1.12(4) no
C13 . C14 . 1.517(2) yes
C13 . H11 . 0.950(2) no
C13 . H12 . 0.950(2) no
C14 . H13 . 0.950(2) no
C14 . H14 . 0.950(3) no
C14 . H15 . 0.950(3) no
C15 . C16 . 1.401(2) yes
C15 . C20 . 1.406(2) yes
C16 . C17 . 1.397(2) yes
C16 . C21 . 1.508(2) yes
C17 . C18 . 1.382(2) yes
C17 . H18 . 0.950(2) no
C18 . C19 . 1.381(2) yes
C18 . H17 . 0.950(2) no
C19 . C20 . 1.393(2) yes
C19 . H16 . 0.950(2) no
C20 . C23 . 1.507(2) yes
C21 . C22 . 1.525(2) yes
C21 . H24 . 0.950(2) no
C21 . H25 . 0.950(2) no
C22 . H26 . 0.950(3) no
C22 . H27 . 0.950(2) no
C22 . H28 . 0.950(3) no
C23 . C24 . 1.515(2) yes
C23 . H19 . 0.950(2) no
C23 . H20 . 0.950(2) no
C24 . H21 . 0.950(3) no
C24 . H22 . 0.950(3) no
C24 . H23 . 0.950(3) no
C25 . H9 . 0.899(8) no
C25 . H10 . 1.04(3) no
C25 . H30 . 1.09(3) no

loop_
_geom_contact_atom_site_label_1
_geom_contact_site_symmetry_1
_geom_contact_atom_site_label_2
_geom_contact_site_symmetry_2
_geom_contact_distance
_geom_contact_publ_flag
N1 . N2 . 2.7533(16) yes
N1 . N3 4_555 3.1265(17) yes
N1 . C1 . 2.4059(18) yes
N1 . C2 . 1.3229(17) yes
N1 . C3 . 2.9555(18) yes
N1 . C5 . 1.4377(17) yes
N1 . C6 . 2.444(2) yes
N1 . C10 . 2.4367(18) yes
N1 . C11 . 2.906(2) yes
N1 . C13 . 2.839(2) yes
N1 . H1 . 1.9477(17) no
N1 . H6 . 3.535(2) no
N1 . H7 . 2.419(2) no
N1 . H8 . 3.308(5) no
N1 . H11 . 2.665(2) no
N1 . H12 . 2.837(2) no
N1 . H27 . 3.587(2) no
N1 . H29 . 0.922(2) no
N2 . N3 4_555 3.1609(17) yes
N2 . C1 . 2.3804(17) yes
N2 . C2 . 2.8911(18) yes
N2 . C3 . 1.2753(17) yes
N2 . C15 . 1.4212(18) yes
N2 . C16 . 2.4464(19) yes
N2 . C20 . 2.4226(18) yes
N2 . C21 . 2.907(2) yes
N2 . C22 . 3.315(2) yes
N2 . C23 . 2.801(2) yes
N2 . H2 . 1.9234(17) no
N2 . H19 . 2.813(2) no
N2 . H20 . 2.601(2) no
N2 . H24 . 2.670(2) no
N2 . H27 . 2.775(2) no
N2 . H29 . 2.0866(16) no
N3 . C1 . 2.5725(18) yes
N3 . C2 . 3.4590(19) yes
N3 . C3 . 3.4786(18) yes
N3 . C4 . 1.1481(19) yes
N3 . C5 4_454 3.4720(18) yes
N3 . C8 3_446 3.578(2) yes
N3 . C13 4_454 3.541(2) yes
N3 . C15 4_454 3.5093(19) yes
N3 . H1 . 3.3720(19) no
N3 . H2 . 3.4075(19) no
N3 . H4 3_446 2.680(2) no
N3 . H9 4_554 3.541(5) no
N3 . H11 4_454 2.722(2) no
N3 . H20 4_454 2.978(2) no
N3 . H22 1_455 3.540(3) no
N3 . H27 4_454 3.130(3) no
N3 . H29 4_454 2.3555(17) no
N3 . H30 4_554 3.31(4) no
C1 . C2 . 1.383(2) yes
C1 . C3 . 1.4423(19) yes
C1 . C4 . 1.4249(19) yes
C1 . H1 . 2.007(2) no
C1 . H2 . 2.0757(19) no
C1 . H7 . 3.284(2) no
C1 . H22 1_455 3.084(2) no
C1 . H24 . 3.557(2) no
C1 . H29 . 2.5890(17) no
C1 . H30 4_554 3.00(4) no
C2 . C3 . 2.4914(19) yes
C2 . C4 . 2.407(2) yes
C2 . C5 . 2.4100(19) yes
C2 . C6 . 3.090(2) yes
C2 . C10 . 3.419(2) yes
C2 . C11 . 3.168(2) yes
C2 . C18 4_454 3.551(2) yes
C2 . C19 4_454 3.542(2) yes
C2 . H1 . 0.950(2) no
C2 . H2 . 3.3242(19) no
C2 . H6 . 3.518(2) no
C2 . H7 . 2.504(2) no
C2 . H12 . 3.401(2) no
C2 . H22 1_455 3.336(2) no
C2 . H29 . 1.9420(17) no
C3 . C4 . 2.4601(19) yes
C3 . C15 . 2.3188(19) yes
C3 . C16 . 3.096(2) yes
C3 . C20 . 3.291(2) yes
C3 . C21 . 3.265(2) yes
C3 . C23 . 3.539(2) yes
C3 . H1 . 3.3230(19) no
C3 . H2 . 0.950(2) no
C3 . H10 4_554 3.34(3) no
C3 . H19 . 3.204(2) no
C3 . H20 . 3.476(2) no
C3 . H24 . 2.671(2) no
C3 . H27 . 3.518(2) no
C3 . H29 . 2.6507(18) no
C3 . H30 4_554 3.07(4) no
C4 . H1 . 2.524(2) no
C4 . H2 . 2.6096(19) no
C4 . H4 3_446 3.027(2) no
C4 . H9 4_554 3.537(5) no
C4 . H20 4_454 3.264(2) no
C4 . H22 1_455 3.098(3) no
C4 . H27 4_454 3.442(2) no
C4 . H29 4_454 3.4190(18) no
C4 . H30 4_554 2.91(4) no
C5 . C6 . 1.398(2) yes
C5 . C7 . 2.387(2) yes
C5 . C8 . 2.747(2) yes
C5 . C9 . 2.383(2) yes
C5 . C10 . 1.399(2) yes
C5 . C11 . 2.549(2) yes
C5 . C12 . 3.431(5) yes
C5 . C13 . 2.521(2) yes
C5 . C18 4_454 3.498(2) yes
C5 . H1 . 2.5380(19) no
C5 . H3 . 3.248(2) no
C5 . H5 . 3.247(2) no
C5 . H6 . 3.140(2) no
C5 . H7 . 2.566(2) no
C5 . H8 . 3.191(5) no
C5 . H11 . 2.683(2) no
C5 . H12 . 2.769(2) no
C5 . H17 4_454 3.237(2) no
C5 . H29 . 2.0568(18) no
C6 . C7 . 1.395(2) yes
C6 . C8 . 2.411(2) yes
C6 . C9 . 2.792(2) yes
C6 . C10 . 2.453(2) yes
C6 . C11 . 1.511(2) yes
C6 . C12 . 2.492(4) yes
C6 . C25 . 2.550(5) yes
C6 . H1 . 2.991(2) no
C6 . H3 . 2.035(2) no
C6 . H4 . 3.263(2) no
C6 . H6 . 2.013(2) no
C6 . H7 . 2.016(2) no
C6 . H8 . 2.586(5) no
C6 . H9 . 2.831(5) no
C6 . H10 . 2.80(3) no
C6 . H18 4_454 3.451(2) no
C6 . H29 . 3.071(2) no
C6 . H30 . 3.40(4) no
C7 . C8 . 1.376(2) yes
C7 . C9 . 2.390(3) yes
C7 . C9 2_567 3.564(2) yes
C7 . C10 . 2.794(2) yes
C7 . C11 . 2.519(3) yes
C7 . C12 . 3.226(5) yes
C7 . C25 . 3.037(5) yes
C7 . H3 . 0.950(2) no
C7 . H4 . 2.020(2) no
C7 . H5 . 3.242(3) no
C7 . H5 2_567 3.544(2) no
C7 . H6 . 2.725(2) no
C7 . H7 . 3.273(3) no
C7 . H8 . 3.473(5) no
C7 . H9 . 2.954(5) no
C7 . H10 . 3.09(3) no
C7 . H13 1_455 3.563(2) no
C7 . H18 4_454 3.489(2) no
C8 . C9 . 1.378(2) yes
C8 . C10 . 2.411(2) yes
C8 . H3 . 2.023(3) no
C8 . H4 . 0.950(2) no
C8 . H5 . 2.021(2) no
C8 . H17 4_454 3.485(2) no
C8 . H21 3_556 3.020(3) no
C9 . C10 . 1.390(2) yes
C9 . C13 . 2.542(2) yes
C9 . C14 . 2.930(3) yes
C9 . H3 . 3.246(3) no
C9 . H4 . 2.028(2) no
C9 . H5 . 0.950(2) no
C9 . H10 2_567 3.36(3) no
C9 . H11 . 3.170(2) no
C9 . H12 . 3.077(2) no
C9 . H14 . 2.808(3) no
C9 . H15 . 2.885(2) no
C9 . H17 4_454 3.122(2) no
C9 . H21 3_556 3.109(2) no
C10 . C13 . 1.509(2) yes
C10 . C14 . 2.564(2) yes
C10 . C18 4_454 3.565(2) yes
C10 . H1 . 3.497(2) no
C10 . H4 . 3.266(2) no
C10 . H5 . 2.034(2) no
C10 . H11 . 2.017(2) no
C10 . H12 . 2.014(2) no
C10 . H13 . 3.365(2) no
C10 . H14 . 2.763(2) no
C10 . H15 . 2.751(2) no
C10 . H17 4_454 2.995(2) no
C10 . H29 . 2.8374(18) no
C11 . C12 . 1.488(5) yes
C11 . C25 . 1.460(5) yes
C11 . H1 . 3.113(2) no
C11 . H3 . 2.661(3) no
C11 . H6 . 0.950(3) no
C11 . H7 . 0.950(3) no
C11 . H8 . 1.893(5) no
C11 . H9 . 1.942(5) no
C11 . H10 . 2.16(3) no
C11 . H13 1_455 3.333(3) no
C11 . H22 1_455 3.316(3) no
C11 . H23 1_455 3.476(3) no
C11 . H26 4_454 3.331(3) no
C11 . H29 . 3.437(2) no
C11 . H30 . 2.08(4) no
C12 . C25 . 0.849(6) yes
C12 . H2 4_455 3.503(5) no
C12 . H3 . 3.204(5) no
C12 . H5 2_567 3.283(5) no
C12 . H6 . 2.157(5) no
C12 . H7 . 1.838(5) no
C12 . H8 . 0.874(7) no
C12 . H9 . 1.733(6) no
C12 . H10 . 1.02(3) no
C12 . H19 4_455 2.951(5) no
C12 . H23 1_455 3.326(5) no
C12 . H27 . 3.294(6) no
C12 . H28 . 3.350(5) no
C12 . H30 . 1.12(4) no
C13 . C14 . 1.517(2) yes
C13 . H5 . 2.706(2) no
C13 . H11 . 0.950(2) no
C13 . H12 . 0.950(2) no
C13 . H13 . 2.049(2) no
C13 . H14 . 2.036(2) no
C13 . H15 . 2.037(2) no
C13 . H17 4_454 3.569(2) no
C13 . H25 4_554 3.354(2) no
C13 . H26 4_554 3.493(3) no
C13 . H28 4_554 3.325(3) no
C13 . H29 . 2.959(2) no
C14 . H3 1_655 3.506(2) no
C14 . H5 . 2.566(3) no
C14 . H6 1_655 3.149(3) no
C14 . H9 1_655 3.274(6) no
C14 . H10 2_567 3.40(3) no
C14 . H11 . 2.021(2) no
C14 . H12 . 2.022(2) no
C14 . H13 . 0.950(2) no
C14 . H14 . 0.950(3) no
C14 . H15 . 0.950(3) no
C14 . H18 4_554 3.535(3) no
C14 . H25 4_554 3.101(3) no
C15 . C16 . 1.401(2) yes
C15 . C17 . 2.397(2) yes
C15 . C18 . 2.768(2) yes
C15 . C19 . 2.397(2) yes
C15 . C20 . 1.406(2) yes
C15 . C21 . 2.540(2) yes
C15 . C22 . 3.234(2) yes
C15 . C23 . 2.508(2) yes
C15 . H1 4_555 3.1564(19) no
C15 . H2 . 2.4491(19) no
C15 . H14 3_546 3.164(2) no
C15 . H16 . 3.258(2) no
C15 . H18 . 3.256(2) no
C15 . H19 . 2.754(2) no
C15 . H20 . 2.659(2) no
C15 . H24 . 2.686(2) no
C15 . H25 . 3.286(2) no
C15 . H26 . 3.539(2) no
C15 . H27 . 2.982(2) no
C15 . H29 . 3.3044(18) no
C16 . C17 . 1.397(2) yes
C16 . C18 . 2.420(2) yes
C16 . C19 . 2.795(2) yes
C16 . C20 . 2.452(2) yes
C16 . C21 . 1.508(2) yes
C16 . C22 . 2.510(2) yes
C16 . H1 4_555 3.0349(19) no
C16 . H2 . 3.026(2) no
C16 . H14 3_546 3.370(2) no
C16 . H17 . 3.275(2) no
C16 . H18 . 2.037(2) no
C16 . H18 2_557 3.419(2) no
C16 . H24 . 2.026(2) no
C16 . H25 . 2.025(2) no
C16 . H26 . 2.698(2) no
C16 . H27 . 2.691(2) no
C16 . H28 . 3.323(2) no
C17 . C18 . 1.382(2) yes
C17 . C19 . 2.393(3) yes
C17 . C20 . 2.795(2) yes
C17 . C21 . 2.522(2) yes
C17 . C22 . 3.433(2) yes
C17 . H1 4_555 2.838(2) no
C17 . H13 4_455 3.472(3) no
C17 . H14 3_546 3.343(2) no
C17 . H16 . 3.246(3) no
C17 . H17 . 2.031(2) no
C17 . H18 . 0.950(2) no
C17 . H18 2_557 3.434(3) no
C17 . H24 . 3.204(2) no
C17 . H25 . 2.566(2) no
C17 . H25 2_557 3.030(2) no
C17 . H26 . 3.271(2) no
C18 . C19 . 1.381(2) yes
C18 . C20 . 2.418(2) yes
C18 . H1 4_555 2.779(2) no
C18 . H12 4_555 3.518(2) no
C18 . H14 3_546 3.159(2) no
C18 . H16 . 2.024(3) no
C18 . H16 2_657 3.240(2) no
C18 . H17 . 0.950(2) no
C18 . H17 2_657 3.520(3) no
C18 . H18 . 2.028(3) no
C18 . H25 2_557 3.300(2) no
C19 . C20 . 1.393(2) yes
C19 . C23 . 2.552(2) yes
C19 . C24 . 2.946(3) yes
C19 . H1 4_555 2.891(2) no
C19 . H5 3_546 3.529(2) no
C19 . H12 4_555 3.407(2) no
C19 . H14 3_546 2.992(2) no
C19 . H16 . 0.950(2) no
C19 . H17 . 2.030(2) no
C19 . H17 2_657 3.154(2) no
C19 . H18 . 3.248(3) no
C19 . H19 . 3.088(2) no
C19 . H20 . 3.174(2) no
C19 . H21 . 2.827(3) no
C19 . H23 . 2.904(3) no
C20 . C23 . 1.507(2) yes
C20 . C24 . 2.562(3) yes
C20 . H1 4_555 3.086(2) no
C20 . H2 . 3.354(2) no
C20 . H5 3_546 3.409(2) no
C20 . H14 3_546 3.013(2) no
C20 . H16 . 2.035(2) no
C20 . H17 . 3.272(2) no
C20 . H19 . 2.012(2) no
C20 . H20 . 2.011(2) no
C20 . H21 . 2.765(3) no
C20 . H22 . 3.360(3) no
C20 . H23 . 2.753(2) no
C21 . C22 . 1.525(2) yes
C21 . H2 . 3.270(2) no
C21 . H12 4_455 3.375(2) no
C21 . H13 4_455 3.275(3) no
C21 . H18 . 2.666(2) no
C21 . H18 2_557 3.272(2) no
C21 . H21 1_455 3.521(2) no
C21 . H23 1_455 3.314(2) no
C21 . H24 . 0.950(2) no
C21 . H25 . 0.950(2) no
C21 . H26 . 2.048(2) no
C21 . H27 . 2.045(2) no
C21 . H28 . 2.049(2) no
C22 . H6 4_555 3.550(3) no
C22 . H8 . 3.126(6) no
C22 . H12 4_455 3.168(3) no
C22 . H13 4_455 3.426(3) no
C22 . H18 . 3.550(2) no
C22 . H19 4_455 3.505(2) no
C22 . H20 4_455 3.574(3) no
C22 . H22 4_455 3.356(3) no
C22 . H23 1_455 3.189(3) no
C22 . H24 . 2.043(2) no
C22 . H25 . 2.040(2) no
C22 . H26 . 0.950(3) no
C22 . H27 . 0.950(2) no
C22 . H28 . 0.950(3) no
C23 . C24 . 1.515(2) yes
C23 . H5 3_546 3.292(2) no
C23 . H8 4_554 3.498(5) no
C23 . H16 . 2.719(2) no
C23 . H19 . 0.950(2) no
C23 . H20 . 0.950(2) no
C23 . H21 . 2.039(2) no
C23 . H22 . 2.043(2) no
C23 . H23 . 2.033(2) no
C23 . H26 4_554 3.483(2) no
C24 . H4 3_546 3.371(3) no
C24 . H5 3_546 3.454(2) no
C24 . H7 1_655 3.128(3) no
C24 . H16 . 2.590(3) no
C24 . H19 . 2.017(2) no
C24 . H20 . 2.023(2) no
C24 . H21 . 0.950(3) no
C24 . H22 . 0.950(3) no
C24 . H23 . 0.950(3) no
C24 . H24 1_655 3.065(2) no
C24 . H26 4_554 3.496(3) no
C24 . H28 1_655 3.475(3) no
C24 . H30 1_655 3.47(3) no
C25 . H2 4_455 3.283(5) no
C25 . H3 . 2.793(5) no
C25 . H5 2_567 3.528(5) no
C25 . H6 . 1.763(5) no
C25 . H7 . 2.103(5) no
C25 . H8 . 1.715(6) no
C25 . H9 . 0.899(8) no
C25 . H10 . 1.04(3) no
C25 . H15 2_567 3.356(5) no
C25 . H19 4_455 3.515(6) no
C25 . H30 . 1.10(4) no

loop_
_geom_torsion_atom_site_label_1
_geom_torsion_site_symmetry_1
_geom_torsion_atom_site_label_2
_geom_torsion_site_symmetry_2
_geom_torsion_atom_site_label_3
_geom_torsion_site_symmetry_3
_geom_torsion_atom_site_label_4
_geom_torsion_site_symmetry_4
_geom_torsion
_geom_torsion_publ_flag
C5 . N1 . C2 . C1 . -172.8(1) yes
C2 . N1 . C5 . C6 . 66.2(2) yes
C2 . N1 . C5 . C10 . -113.2(2) yes
C15 . N2 . C3 . C1 . 177.2(1) yes
C3 . N2 . C15 . C16 . -77.0(2) yes
C3 . N2 . C15 . C20 . 106.8(2) yes
C3 . C1 . C2 . N1 . 2.8(2) yes
C4 . C1 . C2 . N1 . 179.4(1) yes
C2 . C1 . C3 . N2 . -3.5(2) yes
C4 . C1 . C3 . N2 . 180.0(1) yes
N1 . C5 . C6 . C7 . -177.9(1) yes
N1 . C5 . C6 . C11 . 4.7(2) yes
C10 . C5 . C6 . C7 . 1.5(2) yes
C10 . C5 . C6 . C11 . -175.9(1) yes
N1 . C5 . C10 . C9 . 178.2(1) yes
N1 . C5 . C10 . C13 . -0.3(2) yes
C6 . C5 . C10 . C9 . -1.2(2) yes
C6 . C5 . C10 . C13 . -179.8(1) yes
C5 . C6 . C7 . C8 . -0.9(2) yes
C11 . C6 . C7 . C8 . 176.4(2) yes
C5 . C6 . C11 . C12 . 98.8(3) yes
C5 . C6 . C11 . C25 . 135.4(3) yes
C7 . C6 . C11 . C12 . -78.4(3) yes
C7 . C6 . C11 . C25 . -41.8(3) yes
C6 . C7 . C8 . C9 . 0.2(2) yes
C7 . C8 . C9 . C10 . 0.1(3) yes
C8 . C9 . C10 . C5 . 0.4(2) yes
C8 . C9 . C10 . C13 . 178.9(2) yes
C5 . C10 . C13 . C14 . -172.6(1) yes
C9 . C10 . C13 . C14 . 8.9(2) yes
C6 . C11 . C12 . C25 . 107.7(5) yes
C25 . C11 . C12 . C25 . 0.0(5) yes
C6 . C11 . C25 . C12 . -88.4(5) yes
C12 . C11 . C25 . C12 . 0.0(5) yes
C11 . C12 . C25 . C11 . 0.0(1) yes
N2 . C15 . C16 . C17 . -178.8(1) yes
N2 . C15 . C16 . C21 . -3.0(2) yes
C20 . C15 . C16 . C17 . -2.7(2) yes
C20 . C15 . C16 . C21 . 173.1(1) yes
N2 . C15 . C20 . C19 . 178.9(1) yes
N2 . C15 . C20 . C23 . -2.1(2) yes
C16 . C15 . C20 . C19 . 2.7(2) yes
C16 . C15 . C20 . C23 . -178.2(1) yes
C15 . C16 . C17 . C18 . 0.9(2) yes
C21 . C16 . C17 . C18 . -175.0(1) yes
C15 . C16 . C21 . C22 . -75.5(2) yes
C17 . C16 . C21 . C22 . 100.2(2) yes
C16 . C17 . C18 . C19 . 0.9(2) yes
C17 . C18 . C19 . C20 . -0.9(2) yes
C18 . C19 . C20 . C15 . -0.8(2) yes
C18 . C19 . C20 . C23 . -179.8(2) yes
C15 . C20 . C23 . C24 . 172.6(1) yes
C19 . C20 . C23 . C24 . -8.4(2) yes
